data_4515146
loop_
_publ_author_name
'Wang, Xin'
'Chang, Zhiduo'
'Jing, Xu'
'He, Cheng'
'Duan, Chunying'

_publ_section_title
;
 Double-Helical Ag-S Rod-Based Porous Coordination Polymers with Double
 Activation: \s-Active and \p-Active Functions.
;
_journal_issue 6
_journal_name_full 'ACS omega'
_journal_page_first 10828
_journal_page_last 10833
_journal_paper_doi 10.1021/acsomega.9b00742
_journal_volume 4
_journal_year 2019
_chemical_formula_sum 'C18.98 H15.23 Ag F3 N6 O2 S2'
_chemical_formula_weight 588.31
_space_group_crystal_system orthorhombic
_space_group_IT_number 73
_space_group_name_Hall '-I 2b 2c'
_space_group_name_H-M_alt 'I b c a'
_symmetry_space_group_name_Hall '-I 2b 2c'
_symmetry_space_group_name_H-M 'I b c a'
_atom_sites_solution_hydrogens geom
_audit_creation_method SHELXL-2016/6
_audit_update_record
;
2019-05-13 # Formatted by publCIF

;
_cell_angle_alpha 90
_cell_angle_beta 90
_cell_angle_gamma 90
_cell_formula_units_Z 16
_cell_length_a 8.0663(5)
_cell_length_b 29.9873(18)
_cell_length_c 40.915(3)
_cell_measurement_reflns_used 9658
_cell_measurement_temperature 173(2)
_cell_measurement_theta_max 27.3976
_cell_measurement_theta_min 2.4104
_cell_volume 9896.8(11)
_computing_structure_refinement 'SHELXL-2016/6 (Sheldrick, 2016)'
_diffrn_ambient_temperature 173(2)
_diffrn_measured_fraction_theta_full 0.999
_diffrn_measured_fraction_theta_max 0.995
_diffrn_measurement_device_type 'Bruker APEX-II CCD'
_diffrn_measurement_method '\f and \w scans'
_diffrn_radiation_type MoK\a
_diffrn_radiation_wavelength 0.71073
_diffrn_reflns_av_R_equivalents 0.0787
_diffrn_reflns_av_unetI/netI 0.0571
_diffrn_reflns_Laue_measured_fraction_full 0.999
_diffrn_reflns_Laue_measured_fraction_max 0.995
_diffrn_reflns_limit_h_max 10
_diffrn_reflns_limit_h_min -10
_diffrn_reflns_limit_k_max 38
_diffrn_reflns_limit_k_min -28
_diffrn_reflns_limit_l_max 51
_diffrn_reflns_limit_l_min -52
_diffrn_reflns_number 34425
_diffrn_reflns_point_group_measured_fraction_full 0.999
_diffrn_reflns_point_group_measured_fraction_max 0.995
_diffrn_reflns_theta_full 25.242
_diffrn_reflns_theta_max 27.473
_diffrn_reflns_theta_min 2.410
_diffrn_source 'fine-focus sealed tube'
_exptl_absorpt_coefficient_mu 1.033
_exptl_absorpt_correction_type none
_exptl_crystal_colour yellow
_exptl_crystal_density_diffrn 1.579
_exptl_crystal_description prism
_exptl_crystal_F_000 7708
_exptl_crystal_size_max 2
_exptl_crystal_size_mid 0.5
_exptl_crystal_size_min 0.5
_refine_diff_density_max 1.601
_refine_diff_density_min -1.091
_refine_diff_density_rms 0.193
_refine_ls_extinction_method none
_refine_ls_goodness_of_fit_ref 1.193
_refine_ls_hydrogen_treatment constr
_refine_ls_matrix_type full
_refine_ls_number_parameters 296
_refine_ls_number_reflns 5659
_refine_ls_number_restraints 79
_refine_ls_restrained_S_all 1.211
_refine_ls_R_factor_all 0.1408
_refine_ls_R_factor_gt 0.0989
_refine_ls_shift/su_max 0.001
_refine_ls_shift/su_mean 0.000
_refine_ls_structure_factor_coef Fsqd
_refine_ls_weighting_details 'w=1/[\s^2^(Fo^2^)+(0.1206P)^2^+129.5872P] where P=(Fo^2^+2Fc^2^)/3'
_refine_ls_weighting_scheme calc
_refine_ls_wR_factor_gt 0.2485
_refine_ls_wR_factor_ref 0.2718
_reflns_Friedel_coverage 0.000
_reflns_number_gt 3958
_reflns_number_total 5659
_reflns_threshold_expression 'I > 2\s(I)'
_cod_data_source_file ao9b00742_si_003.cif
_cod_data_source_block q1
_cod_original_cell_volume 9896.7(10)
_cod_database_code 4515146
_shelx_shelxl_version_number 2016/6
_shelx_space_group_comment
;
The symmetry employed for this shelxl refinement is uniquely defined
by the following loop, which should always be used as a source of
symmetry information in preference to the above space-group names.
They are only intended as comments.
;
_publcif_funding_html
;
;

loop_
_space_group_symop_operation_xyz
'x, y, z'
'-x+1/2, -y, z+1/2'
'-x, y+1/2, -z+1/2'
'x+1/2, -y+1/2, -z'
'x+1/2, y+1/2, z+1/2'
'-x+1, -y+1/2, z+1'
'-x+1/2, y+1, -z+1'
'x+1, -y+1, -z+1/2'
'-x, -y, -z'
'x-1/2, y, -z-1/2'
'x, -y-1/2, z-1/2'
'-x-1/2, y-1/2, z'
'-x+1/2, -y+1/2, -z+1/2'
'x, y+1/2, -z'
'x+1/2, -y, z'
'-x, y, z+1/2'

loop_
_atom_site_label
_atom_site_type_symbol
_atom_site_fract_x
_atom_site_fract_y
_atom_site_fract_z
_atom_site_U_iso_or_equiv
_atom_site_adp_type
_atom_site_occupancy
_atom_site_site_symmetry_order
_atom_site_calc_flag
_atom_site_refinement_flags_posn
_atom_site_refinement_flags_adp
_atom_site_refinement_flags_occupancy
Ag1 Ag 0.46143(11) 0.47860(2) 0.20333(2) 0.0429(3) Uani 1 1 d . . .
S2 S 0.1768(3) 0.48005(6) 0.17289(4) 0.0279(5) Uani 1 1 d . . .
S3 S 0.4257(2) 0.44066(6) 0.25652(4) 0.0229(4) Uani 1 1 d . . .
N12 N 0.3017(10) 0.4791(2) 0.11427(15) 0.0329(17) Uani 1 1 d . . .
H12A H 0.321727 0.450777 0.118383 0.039 Uiso 1 1 calc R U .
N23 N 0.7127(8) 0.33863(19) 0.23689(16) 0.0257(14) Uani 1 1 d . . .
N22 N 0.5991(8) 0.37281(19) 0.23322(15) 0.0243(14) Uani 1 1 d . . .
H22A H 0.556855 0.379107 0.213937 0.029 Uiso 1 1 calc R U .
C21 C 0.5558(9) 0.3957(2) 0.25939(18) 0.0221(15) Uani 1 1 d . . .
N13 N 0.3456(10) 0.4979(2) 0.08423(15) 0.0340(17) Uani 1 1 d . . .
C25 C 0.9433(11) 0.2670(3) 0.1820(2) 0.0307(18) Uani 1 1 d . . .
H25A H 0.903888 0.278608 0.161882 0.037 Uiso 1 1 calc R U .
C11 C 0.2287(10) 0.5049(2) 0.13656(15) 0.0221(15) Uani 1 1 d . . .
N11 N 0.2018(10) 0.5464(2) 0.12950(17) 0.0364(17) Uani 1 1 d . . .
C24 C 0.9427(10) 0.2669(2) 0.24081(18) 0.0253(16) Uani 1 1 d . . .
H24A H 0.901915 0.278252 0.260948 0.030 Uiso 1 1 calc R U .
C23 C 0.8855(10) 0.2848(2) 0.21130(19) 0.0250(16) Uani 1 1 d . . .
N21 N 0.6085(9) 0.3822(2) 0.28809(15) 0.0286(15) Uani 1 1 d . . .
H21A H 0.671286 0.358285 0.289577 0.034 Uiso 1 1 calc R U .
H21B H 0.580951 0.397027 0.305836 0.034 Uiso 1 1 calc R U .
C12 C 0.4039(13) 0.4711(3) 0.06377(18) 0.039(2) Uani 1 1 d . . .
H12B H 0.416166 0.440543 0.069489 0.047 Uiso 1 1 calc R U .
C13 C 0.4541(13) 0.4863(3) 0.0307(2) 0.041(2) Uani 1 1 d . . .
C22 C 0.7659(10) 0.3211(2) 0.21042(17) 0.0233(16) Uani 1 1 d . . .
H22B H 0.727167 0.331939 0.189977 0.028 Uiso 1 1 calc R U .
C15 C 0.4533(18) 0.5305(4) 0.0230(2) 0.067(4) Uani 1 1 d . . .
H15A H 0.420833 0.551837 0.038943 0.080 Uiso 1 1 calc R U .
C14 C 0.501(2) 0.4555(4) 0.0079(3) 0.080(5) Uani 1 1 d . . .
H14A H 0.501144 0.424642 0.013161 0.096 Uiso 1 1 calc R U .
O31 O 0.5168(8) 0.38783(17) 0.16595(13) 0.0330(13) Uani 1 1 d . . .
F32 F 0.3755(10) 0.3092(2) 0.17980(16) 0.071(2) Uani 1 1 d . . .
O32 O 0.3595(10) 0.38759(19) 0.12066(15) 0.0463(17) Uani 1 1 d . . .
F31 F 0.5396(11) 0.2990(2) 0.1406(2) 0.089(3) Uani 1 1 d . . .
C31 C 0.4263(11) 0.3710(2) 0.14446(18) 0.0268(17) Uani 1 1 d . . .
F33 F 0.2852(13) 0.3036(2) 0.1311(2) 0.110(4) Uani 1 1 d . . .
C32 C 0.3987(15) 0.3205(3) 0.1485(2) 0.047(3) Uani 1 1 d . . .
C41 C 0.049(3) 0.3457(9) 0.0717(6) 0.365(19) Uani 0.872(19) 1 d DG U P
C42 C -0.031(3) 0.3218(9) 0.0472(7) 0.39(2) Uani 0.872(19) 1 d DG U P
H42A H 0.028726 0.300584 0.034589 0.462 Uiso 0.872(19) 1 calc R U P
C43 C -0.198(3) 0.3292(9) 0.0410(7) 0.327(18) Uani 0.872(19) 1 d DG U P
H43A H -0.252931 0.312887 0.024284 0.392 Uiso 0.872(19) 1 calc R U P
C44 C -0.285(2) 0.3603(8) 0.0594(6) 0.204(13) Uani 0.872(19) 1 d DG U P
H44A H -0.399844 0.365265 0.055240 0.245 Uiso 0.872(19) 1 calc R U P
C45 C -0.205(3) 0.3841(7) 0.0839(5) 0.141(10) Uani 0.872(19) 1 d DG U P
H45A H -0.265100 0.405340 0.096502 0.169 Uiso 0.872(19) 1 calc R U P
C46 C -0.038(3) 0.3768(8) 0.0901(5) 0.248(15) Uani 0.872(19) 1 d DG U P
H46A H 0.016558 0.393038 0.106807 0.297 Uiso 0.872(19) 1 calc R U P
C48 C 0.368(4) 0.332(2) 0.0838(15) 0.64(5) Uani 0.872(19) 1 d D U P
H48A H 0.479421 0.325774 0.089530 0.966 Uiso 0.872(19) 1 calc R U P
C47 C 0.226(3) 0.3402(16) 0.0765(12) 0.47(3) Uani 0.872(19) 1 d D U P

loop_
_atom_site_aniso_label
_atom_site_aniso_U_11
_atom_site_aniso_U_22
_atom_site_aniso_U_33
_atom_site_aniso_U_23
_atom_site_aniso_U_13
_atom_site_aniso_U_12
Ag1 0.0538(5) 0.0486(5) 0.0262(4) 0.0103(3) 0.0138(3) 0.0090(3)
S2 0.0386(12) 0.0297(10) 0.0155(8) 0.0081(7) 0.0079(8) 0.0004(8)
S3 0.0328(11) 0.0156(8) 0.0201(9) 0.0001(6) 0.0022(7) 0.0004(7)
N12 0.058(5) 0.025(3) 0.015(3) 0.010(2) 0.013(3) 0.011(3)
N23 0.029(4) 0.016(3) 0.032(3) -0.001(2) -0.005(3) -0.002(3)
N22 0.030(4) 0.017(3) 0.026(3) -0.004(2) -0.004(3) 0.003(3)
C21 0.024(4) 0.013(3) 0.030(4) 0.001(3) -0.002(3) -0.006(3)
N13 0.049(5) 0.036(4) 0.018(3) 0.010(3) 0.012(3) 0.016(3)
C25 0.036(5) 0.029(4) 0.028(4) 0.001(3) -0.006(3) 0.001(3)
C11 0.034(4) 0.023(3) 0.010(3) 0.005(3) 0.001(3) 0.004(3)
N11 0.047(5) 0.029(4) 0.034(4) 0.013(3) 0.011(3) 0.008(3)
C24 0.030(4) 0.020(3) 0.026(4) -0.002(3) 0.001(3) -0.006(3)
C23 0.027(4) 0.017(3) 0.031(4) -0.004(3) 0.000(3) -0.007(3)
N21 0.040(4) 0.022(3) 0.024(3) 0.000(2) 0.003(3) 0.000(3)
C12 0.063(6) 0.045(5) 0.010(3) 0.012(3) 0.004(4) 0.020(5)
C13 0.058(7) 0.043(5) 0.022(4) 0.013(3) 0.014(4) 0.025(5)
C22 0.028(4) 0.020(3) 0.022(4) 0.002(3) -0.004(3) 0.001(3)
C15 0.121(11) 0.050(6) 0.029(5) 0.009(4) 0.029(6) 0.039(7)
C14 0.154(13) 0.046(6) 0.039(6) 0.022(5) 0.040(7) 0.040(8)
O31 0.051(4) 0.019(3) 0.029(3) 0.001(2) -0.006(3) -0.002(3)
F32 0.110(6) 0.045(3) 0.060(4) 0.026(3) -0.004(4) -0.024(4)
O32 0.079(5) 0.023(3) 0.037(3) -0.002(2) -0.015(3) 0.010(3)
F31 0.121(7) 0.030(3) 0.116(6) -0.010(4) 0.017(5) 0.023(4)
C31 0.039(5) 0.019(3) 0.023(4) 0.000(3) 0.004(3) 0.005(3)
F33 0.171(9) 0.061(4) 0.098(6) 0.029(4) -0.080(6) -0.063(5)
C32 0.064(7) 0.030(5) 0.046(5) 0.007(4) -0.012(5) -0.014(5)
C41 0.31(3) 0.33(3) 0.46(4) -0.06(3) -0.16(3) 0.10(3)
C42 0.31(4) 0.31(3) 0.53(4) -0.08(3) -0.15(4) 0.07(3)
C43 0.24(3) 0.24(3) 0.50(4) -0.12(3) -0.04(3) 0.05(3)
C44 0.15(2) 0.16(2) 0.30(3) -0.11(2) 0.03(2) 0.008(19)
C45 0.123(17) 0.160(19) 0.140(18) -0.104(15) 0.029(15) 0.020(15)
C46 0.21(3) 0.27(3) 0.26(3) -0.10(2) -0.04(2) 0.13(2)
C48 0.46(8) 0.68(8) 0.79(9) 0.08(8) -0.06(9) 0.06(8)
C47 0.35(5) 0.45(4) 0.59(5) 0.00(4) -0.14(5) 0.08(5)

loop_
_atom_type_symbol
_atom_type_description
_atom_type_scat_dispersion_real
_atom_type_scat_dispersion_imag
_atom_type_scat_source
C C 0.0033 0.0016 'International Tables Vol C Tables 4.2.6.8 and 6.1.1.4'
H H 0.0000 0.0000 'International Tables Vol C Tables 4.2.6.8 and 6.1.1.4'
N N 0.0061 0.0033 'International Tables Vol C Tables 4.2.6.8 and 6.1.1.4'
O O 0.0106 0.0060 'International Tables Vol C Tables 4.2.6.8 and 6.1.1.4'
F F 0.0171 0.0103 'International Tables Vol C Tables 4.2.6.8 and 6.1.1.4'
S S 0.1246 0.1234 'International Tables Vol C Tables 4.2.6.8 and 6.1.1.4'
Ag Ag -0.8971 1.1015 'International Tables Vol C Tables 4.2.6.8 and 6.1.1.4'

loop_
_geom_angle_atom_site_label_1
_geom_angle_atom_site_label_2
_geom_angle_atom_site_label_3
_geom_angle
_geom_angle_site_symmetry_1
_geom_angle_site_symmetry_3
S2 Ag1 S3 139.16(8) 15_565 .
S2 Ag1 S2 111.67(7) 15_565 .
S3 Ag1 S2 108.95(7) . .
S2 Ag1 S3 86.41(6) 15_565 8_455
S3 Ag1 S3 82.86(6) . 8_455
S2 Ag1 S3 99.58(6) . 8_455
C11 S2 Ag1 113.0(3) . 15_465
C11 S2 Ag1 101.9(3) . .
Ag1 S2 Ag1 112.70(8) 15_465 .
C21 S3 Ag1 110.5(3) . .
C21 S3 Ag1 123.3(3) . 8_455
Ag1 S3 Ag1 95.81(6) . 8_455
C11 N12 N13 118.6(6) . .
C22 N23 N22 115.8(6) . .
C21 N22 N23 118.3(6) . .
N21 C21 N22 118.6(7) . .
N21 C21 S3 120.2(6) . .
N22 C21 S3 121.1(6) . .
C12 N13 N12 115.1(7) . .
C25 C25 C23 120.6(5) 6_654 .
N11 C11 N12 118.6(6) . .
N11 C11 S2 124.8(6) . .
N12 C11 S2 116.6(5) . .
C24 C24 C23 120.3(4) 6_654 .
C25 C23 C24 119.1(7) . .
C25 C23 C22 119.2(7) . .
C24 C23 C22 121.8(7) . .
N13 C12 C13 120.9(8) . .
C15 C13 C14 120.0(8) . .
C15 C13 C12 120.7(8) . .
C14 C13 C12 119.3(8) . .
N23 C22 C23 120.6(7) . .
C13 C15 C14 120.4(10) . 9_665
C13 C14 C15 119.6(10) . 9_665
O32 C31 O31 131.0(7) . .
O32 C31 C32 115.0(7) . .
O31 C31 C32 114.0(7) . .
F33 C32 F32 109.6(9) . .
F33 C32 F31 106.7(10) . .
F32 C32 F31 103.0(9) . .
F33 C32 C31 116.0(8) . .
F32 C32 C31 111.7(8) . .
F31 C32 C31 108.9(8) . .
C42 C41 C46 120.0 . .
C42 C41 C47 119.9(11) . .
C46 C41 C47 120.0(11) . .
C41 C42 C43 120.0 . .
C44 C43 C42 120.0 . .
C43 C44 C45 120.0 . .
C46 C45 C44 120.0 . .
C45 C46 C41 120.0 . .
C48 C47 C41 172(5) . .

loop_
_geom_bond_atom_site_label_1
_geom_bond_atom_site_label_2
_geom_bond_distance
_geom_bond_site_symmetry_2
Ag1 S2 2.471(2) 15_565
Ag1 S3 2.4724(18) .
Ag1 S2 2.612(2) .
Ag1 S3 2.9401(19) 8_455
S2 C11 1.715(7) .
S3 C21 1.712(7) .
N12 C11 1.334(9) .
N12 N13 1.397(8) .
N23 C22 1.278(10) .
N23 N22 1.383(9) .
N22 C21 1.320(9) .
C21 N21 1.313(10) .
N13 C12 1.252(11) .
C25 C25 1.371(16) 6_654
C25 C23 1.390(11) .
C11 N11 1.296(10) .
C24 C24 1.373(16) 6_654
C24 C23 1.399(11) .
C23 C22 1.456(11) .
C12 C13 1.483(11) .
C13 C15 1.362(14) .
C13 C14 1.368(14) .
C15 C14 1.382(13) 9_665
O31 C31 1.249(10) .
F32 C32 1.339(11) .
O32 C31 1.219(10) .
F31 C32 1.344(14) .
C31 C32 1.540(11) .
F33 C32 1.265(12) .
C41 C42 1.3900 .
C41 C46 1.3900 .
C41 C47 1.446(12) .
C42 C43 1.3900 .
C43 C44 1.3900 .
C44 C45 1.3900 .
C45 C46 1.3900 .
C48 C47 1.210(15) .
